data_2240428
loop_
_publ_author_name
'Klemes, M. J.'
'Soderstrom, L.'
'Hunting, J. L.'
'Larsen, A. S.'

_publ_section_title
;
 Crystal structure of 1-butyl-2,3-dimethylimidazolium
 dicarba-7,8-<i>nido</i>-undecaborate
;
_journal_coeditor_code HB7327
_journal_issue 3
_journal_name_full 'Acta Crystallographica Section E'
_journal_page_first o183
_journal_paper_doi 10.1107/S2056989015002765
_journal_volume 71
_journal_year 2015
_chemical_formula_iupac 'C9 H17 N2 +, C2 H12 B9 -'
_chemical_formula_moiety 'C9 H17 N2 +, C2 H12 B9 -'
_chemical_formula_sum 'C11 H29 B9 N2'
_chemical_formula_weight 286.78
_chemical_name_systematic
;
1-Butyl-2,3-dimethylimidazolium dicarba-7,8-<i>nido</i>-undecaborate
;
_space_group_crystal_system monoclinic
_space_group_IT_number 14
_space_group_name_Hall '-P 2yn'
_space_group_name_H-M_alt 'P 1 21/n 1'
_symmetry_space_group_name_Hall '-P 2yn'
_symmetry_space_group_name_H-M 'P 1 21/n 1'
_atom_sites_solution_primary direct
_audit_creation_method
;
Olex2 1.2
(compiled 2015.01.12 svn.r3133 for OlexSys, GUI svn.r4987)
;
_cell_angle_alpha 90
_cell_angle_beta 104.8210(10)
_cell_angle_gamma 90
_cell_formula_units_Z 4
_cell_length_a 9.5242(2)
_cell_length_b 11.5173(2)
_cell_length_c 16.3357(3)
_cell_measurement_reflns_used 3582
_cell_measurement_temperature 100.0
_cell_measurement_theta_max 27.494
_cell_measurement_theta_min 2.189
_cell_volume 1732.30(6)
_computing_cell_refinement
;
SAINT (Bruker, 2012)
;
_computing_data_collection
;
APEX2 (Bruker, 2012)
;
_computing_data_reduction
;
SAINT (Bruker, 2012)
;
_computing_molecular_graphics
;
OLEX2 (Dolomanov et al., 2009)
;
_computing_publication_material
;
OLEX2 (Dolomanov et al., 2009)
;
_computing_structure_refinement
;
SHELXL2013 (Sheldrick, 2015)
;
_computing_structure_solution
;
SHELXS97 (Sheldrick, 2008)
;
_diffrn_ambient_temperature 100.0
_diffrn_detector_area_resol_mean 7.9
_diffrn_measured_fraction_theta_full 1.000
_diffrn_measured_fraction_theta_max 0.9982
_diffrn_measurement_device 'three-circle diffractometer'
_diffrn_measurement_device_type 'Bruker SMART CCD 1K area-detector'
_diffrn_measurement_method '\w scans'
_diffrn_radiation_monochromator graphite
_diffrn_radiation_type MoK\a
_diffrn_radiation_wavelength 0.71073
_diffrn_reflns_av_R_equivalents 0.0206
_diffrn_reflns_limit_h_max 12
_diffrn_reflns_limit_h_min -12
_diffrn_reflns_limit_k_max 14
_diffrn_reflns_limit_k_min -14
_diffrn_reflns_limit_l_max 20
_diffrn_reflns_limit_l_min -21
_diffrn_reflns_number 27028
_diffrn_reflns_theta_full 25.242
_diffrn_reflns_theta_max 27.494
_diffrn_reflns_theta_min 2.189
_exptl_absorpt_coefficient_mu 0.056
_exptl_absorpt_correction_T_max 0.7456
_exptl_absorpt_correction_T_min 0.7014
_exptl_absorpt_correction_type multi-scan
_exptl_absorpt_process_details
;
(SADABS; Bruker, 2012)
;
_exptl_crystal_colour 'clear light colourless'
_exptl_crystal_density_diffrn 1.0991
_exptl_crystal_description prism
_exptl_crystal_F_000 616
_exptl_crystal_size_max 0.423
_exptl_crystal_size_mid 0.324
_exptl_crystal_size_min 0.26
_refine_diff_density_max 0.3956
_refine_diff_density_min -0.2823
_refine_ls_goodness_of_fit_ref 1.0503
_refine_ls_hydrogen_treatment mixed
_refine_ls_matrix_type full
_refine_ls_number_constraints 37
_refine_ls_number_parameters 225
_refine_ls_number_reflns 3964
_refine_ls_number_restraints 0
_refine_ls_restrained_S_all 1.0503
_refine_ls_R_factor_all 0.0473
_refine_ls_R_factor_gt 0.0430
_refine_ls_shift/su_max 0.0037
_refine_ls_shift/su_mean 0.0001
_refine_ls_structure_factor_coef Fsqd
_refine_ls_weighting_details 'w=1/[\s^2^(Fo^2^)+(0.0633P)^2^+0.7865P] where P=(Fo^2^+2Fc^2^)/3'
_refine_ls_weighting_scheme calc
_refine_ls_wR_factor_gt 0.1151
_refine_ls_wR_factor_ref 0.1200
_reflns_number_gt 3582
_reflns_number_total 3964
_reflns_threshold_expression I>2\s(I)
_cod_data_source_file hb7327sup1.cf
_cod_data_source_block I
_cod_database_code 2240428
_cod_database_fobs_code 2240428
_shelx_estimated_absorpt_t_min 0.977
_shelx_estimated_absorpt_t_max 0.986
_shelxl_version_number .2013

loop_
_space_group_symop_id
_space_group_symop_operation_xyz
1 x,y,z
2 -x+1/2,y+1/2,-z+1/2
3 -x,-y,-z
4 x-1/2,-y-1/2,z-1/2

loop_
_atom_site_type_symbol
_atom_site_label
_atom_site_fract_x
_atom_site_fract_y
_atom_site_fract_z
_atom_site_U_iso_or_equiv
_atom_site_adp_type
_atom_site_occupancy
N N1 0.76133(10) 0.49244(8) 0.20979(6) 0.0148(2) Uani 1.000000
N N2 0.67739(10) 0.47136(8) 0.31974(6) 0.0149(2) Uani 1.000000
C C3 0.85032(13) 0.52932(10) 0.15375(7) 0.0201(2) Uani 1.000000
H H3a 0.8045(5) 0.5960(5) 0.1201(4) 0.0301(4) Uiso 1.000000
H H3b 0.9471(3) 0.5514(8) 0.18769(8) 0.0301(4) Uiso 1.000000
H H3c 0.8590(8) 0.4653(3) 0.1159(4) 0.0301(4) Uiso 1.000000
C C6 0.90467(12) 0.59313(10) 0.34029(7) 0.0195(2) Uani 1.000000
H H6a 0.99760(12) 0.5562(4) 0.3408(5) 0.0292(4) Uiso 1.000000
H H6b 0.9000(6) 0.6697(3) 0.3136(3) 0.0292(4) Uiso 1.000000
H H6c 0.8963(6) 0.6019(7) 0.39853(18) 0.0292(4) Uiso 1.000000
C C5 0.78385(12) 0.51986(9) 0.29174(7) 0.0145(2) Uani 1.000000
C C4 0.63722(12) 0.42556(9) 0.18504(7) 0.0169(2) Uani 1.000000
H H4 0.59636(12) 0.39499(9) 0.13008(7) 0.0203(3) Uiso 1.000000
C C7 0.58539(12) 0.41206(9) 0.25370(7) 0.0167(2) Uani 1.000000
H H7 0.50115(12) 0.36962(9) 0.25636(7) 0.0200(3) Uiso 1.000000
C C8 0.66132(12) 0.47245(10) 0.40748(7) 0.0165(2) Uani 1.000000
H H8a 0.72201(12) 0.53512(10) 0.43998(7) 0.0198(3) Uiso 1.000000
H H8b 0.55882(12) 0.48834(10) 0.40668(7) 0.0198(3) Uiso 1.000000
C C9 0.70717(12) 0.35634(10) 0.45034(7) 0.0178(2) Uani 1.000000
H H9a 0.64746(12) 0.29405(10) 0.41672(7) 0.0214(3) Uiso 1.000000
H H9b 0.80982(12) 0.34134(10) 0.45104(7) 0.0214(3) Uiso 1.000000
C C10 0.69123(12) 0.35140(10) 0.54080(7) 0.0164(2) Uani 1.000000
H H10a 0.75173(12) 0.41286(10) 0.57497(7) 0.0197(3) Uiso 1.000000
H H10b 0.58876(12) 0.36634(10) 0.54054(7) 0.0197(3) Uiso 1.000000
C C11 0.73738(13) 0.23351(10) 0.58104(7) 0.0205(2) Uani 1.000000
H H11a 0.7246(10) 0.2324(3) 0.6387(2) 0.0308(4) Uiso 1.000000
H H11b 0.6775(7) 0.17259(13) 0.5473(3) 0.0308(4) Uiso 1.000000
H H11c 0.8397(3) 0.2197(4) 0.5830(5) 0.0308(4) Uiso 1.000000
C C2 0.17288(12) 0.08417(9) 0.42860(7) 0.0147(2) Uani 1.000000
C C1 0.21122(12) 0.08264(9) 0.34140(7) 0.0149(2) Uani 1.000000
B B5 0.33450(13) 0.14839(11) 0.42313(8) 0.0167(2) Uani 1.000000
H H5 0.44690(13) 0.11671(11) 0.45362(8) 0.0201(3) Uiso 1.000000
B B6 0.22452(13) 0.21212(11) 0.48302(8) 0.0158(2) Uani 1.000000
H H6 0.26690(13) 0.22484(11) 0.55298(8) 0.0190(3) Uiso 1.000000
B B1 0.04205(13) 0.16869(11) 0.43443(8) 0.0147(2) Uani 1.000000
B B2 -0.01661(13) 0.23783(11) 0.33083(8) 0.0150(2) Uani 1.000000
B B3 0.10220(13) 0.16468(11) 0.27283(8) 0.0153(2) Uani 1.000000
B B4 0.28625(13) 0.20985(11) 0.32130(8) 0.0161(2) Uani 1.000000
H H4a 0.36949(13) 0.22198(11) 0.28446(8) 0.0193(3) Uiso 1.000000
B B9 0.28663(13) 0.29761(11) 0.40908(8) 0.0161(2) Uani 1.000000
H H9 0.36735(13) 0.36940(11) 0.42941(8) 0.0193(3) Uiso 1.000000
B B7 0.10328(13) 0.30870(10) 0.41803(8) 0.0147(2) Uani 1.000000
H H7a 0.06430(13) 0.38730(10) 0.44608(8) 0.0176(3) Uiso 1.000000
B B8 0.14080(13) 0.30817(11) 0.31390(8) 0.0154(2) Uani 1.000000
H H8 0.12680(13) 0.38547(11) 0.27096(8) 0.0185(3) Uiso 1.000000
H H2 0.1878(15) 0.0099(13) 0.4581(9) 0.019(3) Uiso 1.000000
H H2a -0.1222(16) 0.2751(13) 0.2999(9) 0.025(4) Uiso 1.000000
H H1 0.2458(16) 0.0102(14) 0.3259(9) 0.024(4) Uiso 1.000000
H H1a -0.0255(15) 0.1466(12) 0.4776(9) 0.020(3) Uiso 1.000000
H H3 0.0733(16) 0.1437(13) 0.2064(9) 0.022(4) Uiso 1.000000
H H2b -0.0116(18) 0.1414(15) 0.3104(10) 0.038(4) Uiso 1.000000

loop_
_atom_site_aniso_label
_atom_site_aniso_U_11
_atom_site_aniso_U_22
_atom_site_aniso_U_33
_atom_site_aniso_U_12
_atom_site_aniso_U_13
_atom_site_aniso_U_23
N1 0.0161(4) 0.0128(4) 0.0155(4) 0.0003(3) 0.0040(3) 0.0013(3)
N2 0.0157(4) 0.0125(4) 0.0168(5) 0.0006(3) 0.0049(3) -0.0002(3)
C3 0.0226(6) 0.0218(6) 0.0174(5) -0.0036(4) 0.0080(4) 0.0018(4)
C6 0.0191(5) 0.0163(5) 0.0208(6) -0.0031(4) 0.0010(4) -0.0010(4)
C5 0.0166(5) 0.0112(5) 0.0158(5) 0.0031(4) 0.0045(4) 0.0019(4)
C4 0.0164(5) 0.0134(5) 0.0191(5) 0.0000(4) 0.0013(4) -0.0006(4)
C7 0.0149(5) 0.0131(5) 0.0208(5) -0.0009(4) 0.0025(4) -0.0001(4)
C8 0.0201(5) 0.0158(5) 0.0161(5) 0.0014(4) 0.0091(4) -0.0003(4)
C9 0.0205(5) 0.0179(5) 0.0168(5) 0.0059(4) 0.0081(4) 0.0017(4)
C10 0.0174(5) 0.0179(5) 0.0142(5) 0.0033(4) 0.0045(4) -0.0011(4)
C11 0.0258(6) 0.0212(6) 0.0150(5) 0.0065(4) 0.0059(4) 0.0013(4)
C2 0.0176(5) 0.0120(5) 0.0151(5) 0.0005(4) 0.0055(4) 0.0016(4)
C1 0.0166(5) 0.0129(5) 0.0165(5) 0.0003(4) 0.0067(4) -0.0014(4)
B5 0.0138(5) 0.0173(6) 0.0187(6) 0.0015(4) 0.0035(4) 0.0006(5)
B6 0.0175(6) 0.0153(6) 0.0142(5) 0.0010(4) 0.0032(4) -0.0003(4)
B1 0.0152(5) 0.0145(6) 0.0156(6) 0.0002(4) 0.0060(4) 0.0013(4)
B2 0.0128(5) 0.0152(6) 0.0167(6) 0.0004(4) 0.0033(4) 0.0007(4)
B3 0.0159(6) 0.0161(6) 0.0146(5) -0.0017(4) 0.0052(4) -0.0005(4)
B4 0.0150(5) 0.0167(6) 0.0180(6) -0.0015(4) 0.0067(4) 0.0000(5)
B9 0.0144(5) 0.0156(6) 0.0178(6) -0.0021(4) 0.0034(4) -0.0005(4)
B7 0.0161(6) 0.0126(5) 0.0157(5) 0.0006(4) 0.0048(4) -0.0007(4)
B8 0.0169(6) 0.0139(5) 0.0157(6) -0.0011(4) 0.0047(4) 0.0018(4)

loop_
_atom_type_symbol
_atom_type_scat_Cromer_Mann_a1
_atom_type_scat_Cromer_Mann_a2
_atom_type_scat_Cromer_Mann_a3
_atom_type_scat_Cromer_Mann_a4
_atom_type_scat_Cromer_Mann_b1
_atom_type_scat_Cromer_Mann_b2
_atom_type_scat_Cromer_Mann_b3
_atom_type_scat_Cromer_Mann_b4
_atom_type_scat_Cromer_Mann_c
_atom_type_scat_dispersion_source
_atom_type_scat_dispersion_real
_atom_type_scat_dispersion_imag
_atom_type_scat_source
H 0.49300 0.32291 0.14019 0.04081 10.51090 26.12570 3.14236 57.79970 0.0030380000826 'Henke, Gullikson and Davis, At. Data and Nucl. Data Tables, 1993, 54, 2' 0.00000 0.00000 'International Tables'
C 2.31000 1.02000 1.58860 0.86500 20.84390 10.20750 0.56870 51.65120 0.215599998832 'Henke, Gullikson and Davis, At. Data and Nucl. Data Tables, 1993, 54, 2' 0.00347 0.00161 'nternational Tables '
B 2.05450 1.33260 1.09790 0.70680 23.21850 1.02100 60.34980 0.14030 -0.193200007081 'Henke, Gullikson and Davis, At. Data and Nucl. Data Tables, 1993, 54, 2' 0.00141 0.00067 'nternational Tables '
N 12.21260 3.13220 2.01250 1.16630 0.00570 9.89330 28.99750 0.58260 -11.5290002823 'Henke, Gullikson and Davis, At. Data and Nucl. Data Tables, 1993, 54, 2' 0.00653 0.00323 'International Tables V'

loop_
_geom_angle_atom_site_label_1
_geom_angle_atom_site_label_2
_geom_angle_atom_site_label_3
_geom_angle
C5 N1 C3 126.02(10)
C4 N1 C3 124.66(10)
C4 N1 C5 109.30(9)
C7 N2 C5 108.90(9)
C8 N2 C5 127.11(9)
C8 N2 C7 123.89(9)
H3a C3 N1 109.5
H3b C3 N1 109.5
H3b C3 H3a 109.5
H3c C3 N1 109.5
H3c C3 H3a 109.5
H3c C3 H3b 109.5
H6b C6 H6a 109.5
H6c C6 H6a 109.5
H6c C6 H6b 109.5
C5 C6 H6a 109.5
C5 C6 H6b 109.5
C5 C6 H6c 109.5
N2 C5 N1 107.59(9)
C6 C5 N1 124.98(10)
C6 C5 N2 127.42(10)
H4 C4 N1 126.59(6)
C7 C4 N1 106.82(10)
C7 C4 H4 126.59(7)
C4 C7 N2 107.39(9)
H7 C7 N2 126.31(6)
H7 C7 C4 126.31(7)
H8a C8 N2 109.56(6)
H8b C8 N2 109.56(6)
H8b C8 H8a 108.1
C9 C8 N2 110.48(9)
C9 C8 H8a 109.56(6)
C9 C8 H8b 109.56(6)
H9a C9 C8 108.98(6)
H9b C9 C8 108.98(6)
H9b C9 H9a 107.8
C10 C9 C8 113.02(9)
C10 C9 H9a 108.98(6)
C10 C9 H9b 108.98(6)
H10a C10 C9 109.39(6)
H10b C10 C9 109.39(6)
H10b C10 H10a 108.0
C11 C10 C9 111.23(9)
C11 C10 H10a 109.39(6)
C11 C10 H10b 109.39(6)
H11a C11 C10 109.5
H11b C11 C10 109.5
H11b C11 H11a 109.5
H11c C11 C10 109.5
H11c C11 H11a 109.5
H11c C11 H11b 109.5
B5 C2 C1 62.50(7)
B6 C2 C1 112.20(8)
B6 C2 B5 61.43(7)
B1 C2 C1 115.37(9)
B1 C2 B5 117.30(9)
B1 C2 B6 64.82(7)
H2 C2 C1 113.8(8)
H2 C2 B5 112.5(8)
H2 C2 B6 120.6(8)
H2 C2 B1 121.4(8)
B5 C1 C2 63.68(7)
B3 C1 C2 111.49(8)
B3 C1 B5 118.09(9)
B4 C1 C2 112.05(8)
B4 C1 B5 62.02(7)
B4 C1 B3 65.83(7)
H1 C1 C2 115.4(9)
H1 C1 B5 112.3(9)
H1 C1 B3 122.0(9)
H1 C1 B4 120.8(9)
C1 B5 C2 53.82(6)
H5 B5 C2 126.83(5)
H5 B5 C1 126.11(5)
B6 B5 C2 59.17(7)
B6 B5 C1 103.31(8)
B6 B5 H5 121.61(6)
B4 B5 C2 101.56(8)
B4 B5 C1 58.60(7)
B4 B5 H5 122.74(6)
B4 B5 B6 107.97(8)
B9 B5 C2 102.58(8)
B9 B5 C1 102.99(8)
B9 B5 H5 123.83(5)
B9 B5 B6 60.05(7)
B9 B5 B4 59.47(7)
B5 B6 C2 59.40(7)
H6 B6 C2 128.17(5)
H6 B6 B5 120.64(6)
B1 B6 C2 54.26(6)
B1 B6 B5 106.55(8)
B1 B6 H6 123.06(5)
B9 B6 C2 102.94(8)
B9 B6 B5 60.31(7)
B9 B6 H6 121.77(6)
B9 B6 B1 107.98(8)
B7 B6 C2 99.97(8)
B7 B6 B5 108.69(8)
B7 B6 H6 123.01(6)
B7 B6 B1 59.56(7)
B7 B6 B9 61.16(7)
B6 B1 C2 60.93(7)
B2 B1 C2 105.57(8)
B2 B1 B6 108.80(8)
B7 B1 C2 104.76(8)
B7 B1 B6 59.23(7)
B7 B1 B2 59.54(7)
H1a B1 C2 119.3(7)
H1a B1 B6 116.2(7)
H1a B1 B2 127.3(7)
H1a B1 B7 125.5(7)
B3 B2 B1 101.16(8)
B7 B2 B1 58.40(7)
B7 B2 B3 105.48(8)
B8 B2 B1 105.76(8)
B8 B2 B3 58.73(7)
B8 B2 B7 61.57(7)
H2a B2 B1 128.9(8)
H2a B2 B3 123.6(8)
H2a B2 B7 121.1(8)
H2a B2 B8 117.4(8)
H2b B2 B1 79.9(8)
H2b B2 B3 49.1(8)
H2b B2 B7 127.0(8)
H2b B2 B8 106.9(8)
H2b B2 H2a 110.1(11)
B2 B3 C1 106.17(8)
B4 B3 C1 59.13(7)
B4 B3 B2 107.22(8)
B8 B3 C1 104.23(8)
B8 B3 B2 58.76(7)
B8 B3 B4 59.02(7)
H3 B3 C1 121.3(8)
H3 B3 B2 125.8(8)
H3 B3 B4 118.4(8)
H3 B3 B8 124.1(8)
H2b B3 C1 90.9(7)
H2b B3 B2 38.9(7)
H2b B3 B4 129.5(7)
H2b B3 B8 96.9(7)
H2b B3 H3 111.8(10)
B5 B4 C1 59.38(7)
B3 B4 C1 55.04(6)
B3 B4 B5 106.77(8)
H4a B4 C1 127.03(5)
H4a B4 B5 120.62(6)
H4a B4 B3 122.79(5)
B9 B4 C1 104.60(8)
B9 B4 B5 60.84(7)
B9 B4 B3 108.87(8)
B9 B4 H4a 120.92(6)
B8 B4 C1 101.80(8)
B8 B4 B5 109.46(9)
B8 B4 B3 59.94(7)
B8 B4 H4a 122.20(6)
B8 B4 B9 61.62(7)
B6 B9 B5 59.63(7)
B4 B9 B5 59.68(7)
B4 B9 B6 107.80(9)
H9 B9 B5 122.78(5)
H9 B9 B6 122.09(6)
H9 B9 B4 121.72(6)
B7 B9 B5 106.33(8)
B7 B9 B6 58.85(7)
B7 B9 B4 108.02(8)
B7 B9 H9 122.14(6)
B8 B9 B5 106.97(8)
B8 B9 B6 107.88(8)
B8 B9 B4 59.62(7)
B8 B9 H9 121.63(5)
B8 B9 B7 60.97(7)
B1 B7 B6 61.21(7)
B2 B7 B6 112.47(8)
B2 B7 B1 62.06(7)
B9 B7 B6 59.99(7)
B9 B7 B1 108.35(8)
B9 B7 B2 109.93(8)
H7a B7 B6 120.08(6)
H7a B7 B1 121.43(5)
H7a B7 B2 119.10(5)
H7a B7 B9 121.49(6)
B8 B7 B6 107.87(8)
B8 B7 B1 106.89(8)
B8 B7 B2 59.41(7)
B8 B7 B9 59.81(7)
B8 B7 H7a 123.25(5)
B3 B8 B2 62.51(7)
B4 B8 B2 111.87(8)
B4 B8 B3 61.04(7)
B9 B8 B2 109.11(8)
B9 B8 B3 107.48(8)
B9 B8 B4 58.76(7)
B7 B8 B2 59.02(7)
B7 B8 B3 106.41(8)
B7 B8 B4 105.96(8)
B7 B8 B9 59.23(7)
H8 B8 B2 119.15(5)
H8 B8 B3 121.34(5)
H8 B8 B4 121.15(6)
H8 B8 B9 122.36(5)
H8 B8 B7 124.10(5)
B3 H2b B2 92.0(11)

loop_
_geom_bond_atom_site_label_1
_geom_bond_atom_site_label_2
_geom_bond_distance
N1 C3 1.4608(14)
N1 C5 1.3382(14)
N1 C4 1.3819(14)
N2 C5 1.3367(14)
N2 C7 1.3836(14)
N2 C8 1.4798(13)
C3 H3a 0.9800
C3 H3b 0.9800
C3 H3c 0.9800
C6 H6a 0.9800
C6 H6b 0.9800
C6 H6c 0.9800
C6 C5 1.4827(15)
C4 H4 0.9500
C4 C7 1.3451(16)
C7 H7 0.9500
C8 H8a 0.9900
C8 H8b 0.9900
C8 C9 1.5208(15)
C9 H9a 0.9900
C9 H9b 0.9900
C9 C10 1.5246(14)
C10 H10a 0.9900
C10 H10b 0.9900
C10 C11 1.5236(15)
C11 H11a 0.9800
C11 H11b 0.9800
C11 H11c 0.9800
C2 C1 1.5585(14)
C2 B5 1.7305(16)
C2 B6 1.7263(16)
C2 B1 1.6030(16)
C2 H2 0.975(15)
C1 B5 1.7125(16)
C1 B3 1.6219(16)
C1 B4 1.6986(16)
C1 H1 0.955(16)
B5 H5 1.1200
B5 B6 1.7656(17)
B5 B4 1.7574(18)
B5 B9 1.7778(18)
B6 H6 1.1200
B6 B1 1.7873(17)
B6 B9 1.7732(18)
B6 B7 1.7524(17)
B1 B2 1.8238(17)
B1 B7 1.7584(17)
B1 H1a 1.099(14)
B2 B3 1.8538(17)
B2 B7 1.7796(17)
B2 B8 1.7868(17)
B2 H2a 1.091(15)
B2 H2b 1.165(17)
B3 B4 1.8056(17)
B3 B8 1.7862(17)
B3 H3 1.077(14)
B3 H2b 1.401(16)
B4 H4a 1.1200
B4 B9 1.7536(18)
B4 B8 1.7693(18)
B9 H9 1.1200
B9 B7 1.7938(17)
B9 B8 1.8046(18)
B7 H7a 1.1200
B7 B8 1.8254(17)
B8 H8 1.1200
